data_1556921
loop_
_publ_author_name
'Guo, Qiang'
'Si, Xiali'
'Shi, Yuntao'
'Yang, Hongshuai'
'Liu, Xinyu'
'Liang, Hong'
'Tu, Pengfei'
'Zhang, Qingying'

_publ_section_title
;
 Glucoconjugated Monoterpene Indole Alkaloids from <i>Uncaria
 rhynchophylla</i>.
;
_journal_issue 12
_journal_name_full 'Journal of natural products'
_journal_page_first 3288
_journal_page_last 3301
_journal_paper_doi 10.1021/acs.jnatprod.9b00490
_journal_volume 82
_journal_year 2019
_chemical_absolute_configuration ad
_chemical_formula_moiety 'C26 H32 N2 O10, 1.5(H2 O)'
_chemical_formula_sum 'C26 H35 N2 O11.5'
_chemical_formula_weight 559.56
_space_group_crystal_system orthorhombic
_space_group_IT_number 19
_space_group_name_Hall 'P 2ac 2ab'
_space_group_name_H-M_alt 'P 21 21 21'
_atom_sites_solution_hydrogens mixed
_atom_sites_solution_primary dual
_audit_creation_date 2019-07-16
_audit_creation_method
;
Olex2 1.2
(compiled 2018.05.29 svn.r3508 for OlexSys, GUI svn.r5506)
;
_cell_angle_alpha 90
_cell_angle_beta 90
_cell_angle_gamma 90
_cell_formula_units_Z 4
_cell_length_a 5.6664(2)
_cell_length_b 8.4625(3)
_cell_length_c 52.2037(14)
_cell_measurement_reflns_used 4108
_cell_measurement_temperature 100
_cell_measurement_theta_max 72.4520
_cell_measurement_theta_min 7.8490
_cell_volume 2503.27(14)
_computing_cell_refinement 'CrysAlisPro 1.171.40.39a (Rigaku OD, 2019)'
_computing_data_collection 'CrysAlisPro 1.171.40.39a (Rigaku OD, 2019)'
_computing_data_reduction 'CrysAlisPro 1.171.40.39a (Rigaku OD, 2019)'
_computing_molecular_graphics 'Olex2 (Dolomanov et al., 2009)'
_computing_publication_material 'Olex2 (Dolomanov et al., 2009)'
_computing_structure_refinement 'ShelXL (Sheldrick, 2015)'
_computing_structure_solution 'ShelXT (Sheldrick, 2015)'
_diffrn_ambient_temperature 100
_diffrn_detector 'CCD plate'
_diffrn_detector_area_resol_mean 10.0000
_diffrn_detector_type HyPix
_diffrn_measured_fraction_theta_full 0.994
_diffrn_measured_fraction_theta_max 0.994
_diffrn_measurement_details
;
List of Runs (angles in degrees, time in seconds):

  # Type    Start    End  Width  t~exp~   \w     \q     \k     \f   Frames
--------------------------------------------------------------------------
  1  \w   -119.00 -71.00   0.15    0.12    --  -47.45 -48.00   8.00  320
  2  \w   -161.00 -87.95   0.15    0.47    -- -101.00 -48.00   8.00  487
  3  \w   -173.00-131.90   0.15    0.47    -- -101.00 -97.00 148.00  274
  4  \w    146.00 173.00   0.15    0.47    --  103.25  83.00   4.00  180
  5  \w    -95.00 -17.00   0.15    0.12    --  -47.45 125.00 150.00  520
  6  \w     41.00 106.10   0.15    0.12    --   47.45  37.00   0.00  434
  7  \w   -134.00 -80.00   0.15    0.47    -- -101.00 -83.00-117.00  360
  8  \w    142.00 173.95   0.15    0.47    --  103.25  61.00  90.00  213
  9  \w    109.00 173.05   0.15    0.47    --  103.25  77.00  60.00  427
 10  \w    104.00 168.05   0.15    0.47    --  103.25  45.00 120.00  427
 11  \w     71.00  96.20   0.15    0.47    --  103.25 -94.00   0.00  168
 12  \w     31.00  57.10   0.15    0.47    --  103.25 -94.00   0.00  174
 13  \w     88.00 129.10   0.15    0.47    --  103.25  61.00  90.00  274
;
_diffrn_measurement_device 'four-circle diffractometer'
_diffrn_measurement_device_type 'XtaLAB Synergy R, HyPix'
_diffrn_measurement_method '\w scans'
_diffrn_orient_matrix_type 'CrysAlisPro convention (1999,Acta A55,543-557)'
_diffrn_orient_matrix_UB_11 -0.0191692000
_diffrn_orient_matrix_UB_12 -0.0872130000
_diffrn_orient_matrix_UB_13 -0.0258140000
_diffrn_orient_matrix_UB_21 -0.1600370000
_diffrn_orient_matrix_UB_22 0.1326181000
_diffrn_orient_matrix_UB_23 -0.0103584000
_diffrn_orient_matrix_UB_31 0.2189422000
_diffrn_orient_matrix_UB_32 0.0891625000
_diffrn_orient_matrix_UB_33 -0.0098579000
_diffrn_radiation_monochromator mirror
_diffrn_radiation_probe x-ray
_diffrn_radiation_type CuK\a
_diffrn_radiation_wavelength 1.54184
_diffrn_reflns_av_R_equivalents 0.0539
_diffrn_reflns_av_unetI/netI 0.0525
_diffrn_reflns_Laue_measured_fraction_full 0.994
_diffrn_reflns_Laue_measured_fraction_max 0.994
_diffrn_reflns_limit_h_max 6
_diffrn_reflns_limit_h_min -6
_diffrn_reflns_limit_k_max 8
_diffrn_reflns_limit_k_min -10
_diffrn_reflns_limit_l_max 62
_diffrn_reflns_limit_l_min -59
_diffrn_reflns_number 10645
_diffrn_reflns_point_group_measured_fraction_full 0.993
_diffrn_reflns_point_group_measured_fraction_max 0.993
_diffrn_reflns_theta_full 67.074
_diffrn_reflns_theta_max 67.074
_diffrn_reflns_theta_min 3.386
_diffrn_source 'Rotating-anode X-ray tube'
_diffrn_source_type 'PhotonJet R (Cu) X-ray Source'
_exptl_absorpt_coefficient_mu 0.991
_exptl_absorpt_correction_T_max 1.00000
_exptl_absorpt_correction_T_min 0.39572
_exptl_absorpt_correction_type multi-scan
_exptl_absorpt_process_details
;
CrysAlisPro 1.171.40.39a (Rigaku Oxford Diffraction, 2019)
Empirical absorption correction using spherical harmonics,
 implemented in SCALE3 ABSPACK scaling algorithm.
;
_exptl_crystal_colour 'clear light colourless'
_exptl_crystal_colour_lustre clear
_exptl_crystal_colour_modifier light
_exptl_crystal_colour_primary colourless
_exptl_crystal_density_diffrn 1.485
_exptl_crystal_description needle
_exptl_crystal_F_000 1188
_exptl_crystal_size_max 0.09
_exptl_crystal_size_mid 0.05
_exptl_crystal_size_min 0.01
_refine_diff_density_max 0.455
_refine_diff_density_min -0.381
_refine_diff_density_rms 0.087
_refine_ls_abs_structure_details
;
 Flack x determined using 1473 quotients [(I+)-(I-)]/[(I+)+(I-)]
 (Parsons, Flack and Wagner, Acta Cryst. B69 (2013) 249-259).
;
_refine_ls_abs_structure_Flack -0.23(15)
_refine_ls_extinction_method none
_refine_ls_goodness_of_fit_ref 1.083
_refine_ls_hydrogen_treatment constr
_refine_ls_matrix_type full
_refine_ls_number_parameters 403
_refine_ls_number_reflns 4432
_refine_ls_number_restraints 0
_refine_ls_restrained_S_all 1.083
_refine_ls_R_factor_all 0.0824
_refine_ls_R_factor_gt 0.0770
_refine_ls_shift/su_max 0.002
_refine_ls_shift/su_mean 0.000
_refine_ls_structure_factor_coef Fsqd
_refine_ls_weighting_details 'w=1/[\s^2^(Fo^2^)+(0.0820P)^2^+6.6081P] where P=(Fo^2^+2Fc^2^)/3'
_refine_ls_weighting_scheme calc
_refine_ls_wR_factor_gt 0.1945
_refine_ls_wR_factor_ref 0.1993
_reflns_Friedel_coverage 0.681
_reflns_Friedel_fraction_full 0.992
_reflns_Friedel_fraction_max 0.992
_reflns_number_gt 4125
_reflns_number_total 4432
_reflns_threshold_expression 'I > 2\s(I)'
_cod_data_source_file np9b00490_si_008.cif
_cod_data_source_block f77_c_6_1_2_20190605d
_cod_original_formula_sum 'C26 H35 N2 O11.50'
_cod_database_code 1556921
_shelx_shelxl_version_number 2014/7
_shelx_space_group_comment
;
The symmetry employed for this shelxl refinement is uniquely defined
by the following loop, which should always be used as a source of
symmetry information in preference to the above space-group names.
They are only intended as comments.
;
_shelx_estimated_absorpt_t_max 0.990
_shelx_estimated_absorpt_t_min 0.916
_diffrn_oxdiff_digest_frames
;
01e6c437ca22455a30b913ff098f9b9d46042581507
;
_reflns_odcompleteness_completeness 99.70
_reflns_odcompleteness_iscentric 1
_reflns_odcompleteness_theta 66.97
_olex2_refinement_description
;
1. Fixed Uiso
 At 1.2 times of:
  All C(H) groups, All C(H,H) groups, All N(H) groups
 At 1.5 times of:
  All O(H) groups, All O(H,H) groups
2. Others
 Fixed Sof: H1B(0.5) H1A(0.5) C18B(0.5) H18B(0.5) O19B(0.5) H19B(0.5)
 O21A(0.5) H21A(0.5) O21B(0.5) H21B(0.5) O19A(0.5) H19A(0.5) O2W(0.5) H2WA(0.5)
 H2WB(0.5) C20B(0.5) H20A(0.5) H20B(0.5) C18A(0.5) H18A(0.5) C20A(0.5)
 H20C(0.5) H20D(0.5)
 Fixed X: H2WA(0.54162) H2WB(0.390181)
 Fixed Y: H2WA(0.74986) H2WB(0.62279)
 Fixed Z: H2WA(0.623061) H2WB(0.623231)
3.a Free rotating group:
 O1W(H1WA,H1WB)
3.b Ternary CH refined with riding coordinates:
 C15(H15), C1(H1B), C1(H1A), C31(H31), C17(H17), C27(H27), C30(H30), C29(H29),
 C2(H2), C32(H32), C18B(H18B), C18A(H18A)
3.c Secondary CH2 refined with riding coordinates:
 C9(H9A,H9B), C8(H8A,H8B), C16(H16A,H16B), C36(H36A,H36B), C20B(H20A,H20B),
 C20A(H20C,H20D)
3.d Aromatic/amide H refined with riding coordinates:
 N13(H13), C4(H4), C25(H25), C24(H24), C22(H22), C23(H23)
3.e Tetrahedral OH refined with riding coordinates:
 O37(H37), O35(H35), O34(H34), O33(H33)
3.f Idealised tetrahedral OH refined with riding coordinates:
 O19B(H19B)
3.g Idealised tetrahedral OH refined as rotating group:
 O21A(H21A), O21B(H21B), O19A(H19A)
;
_olex2_submission_special_instructions 'No special instructions were received'
_oxdiff_exptl_absorpt_empirical_details
;
Empirical correction (ABSPACK) includes:
- Absorption correction using spherical harmonics
- Frame scaling
;
_oxdiff_exptl_absorpt_empirical_full_max 2.250
_oxdiff_exptl_absorpt_empirical_full_min 0.529

loop_
_space_group_symop_operation_xyz
'x, y, z'
'-x+1/2, -y, z+1/2'
'-x, y+1/2, -z+1/2'
'x+1/2, -y+1/2, -z'

loop_
_atom_site_label
_atom_site_type_symbol
_atom_site_fract_x
_atom_site_fract_y
_atom_site_fract_z
_atom_site_U_iso_or_equiv
_atom_site_adp_type
_atom_site_occupancy
_atom_site_site_symmetry_order
_atom_site_calc_flag
_atom_site_refinement_flags_posn
_atom_site_refinement_flags_occupancy
_atom_site_disorder_assembly
_atom_site_disorder_group
O26 O 0.4551(8) 0.1654(6) 0.66473(8) 0.0287(10) Uani 1 1 d . . . .
O38 O -0.2001(8) -0.1488(5) 0.60558(9) 0.0301(10) Uani 1 1 d . . . .
O28 O 0.6451(8) 0.3440(6) 0.68910(8) 0.0311(11) Uani 1 1 d . . . .
O37 O 1.0575(9) 0.5370(6) 0.70567(8) 0.0332(11) Uani 1 1 d . . . .
H37 H 1.0753 0.4481 0.6988 0.050 Uiso 1 1 calc R . . .
O3 O 0.0511(8) 0.1656(7) 0.65861(8) 0.0339(11) Uani 1 1 d . . . .
O35 O 0.8116(9) 0.3459(7) 0.75712(8) 0.0399(13) Uani 1 1 d . . . .
H35 H 0.8505 0.4417 0.7573 0.060 Uiso 1 1 calc R . . .
O34 O 0.7890(9) 0.0183(6) 0.74563(9) 0.0362(12) Uani 1 1 d . . . .
H34 H 0.7114 -0.0662 0.7452 0.054 Uiso 1 1 calc R . . .
O33 O 0.4846(10) -0.0627(7) 0.70405(9) 0.0443(14) Uani 1 1 d . . . .
H33 H 0.5202 -0.1199 0.7166 0.066 Uiso 1 1 calc R . . .
N7 N 0.1033(10) -0.1068(6) 0.57827(9) 0.0237(11) Uani 1 1 d . . . .
N13 N 0.4272(9) 0.0883(6) 0.52483(9) 0.0229(11) Uani 1 1 d . . . .
H13 H 0.5526 0.1411 0.5299 0.027 Uiso 1 1 calc R . . .
O1W O 0.1840(13) 0.7581(8) 0.67275(11) 0.0548(16) Uani 1 1 d . . . .
H1WA H 0.2819 0.8235 0.6790 0.082 Uiso 1 1 d G . . .
H1WB H 0.2495 0.7076 0.6606 0.082 Uiso 1 1 d G . . .
C10 C 0.1039(11) -0.0668(7) 0.52619(11) 0.0235(13) Uani 1 1 d . . . .
C12 C 0.3422(12) 0.0794(8) 0.49998(11) 0.0266(14) Uani 1 1 d . . . .
C14 C 0.2792(11) -0.0010(7) 0.54046(12) 0.0222(13) Uani 1 1 d . . . .
C6 C -0.0160(12) -0.0789(8) 0.60033(11) 0.0276(14) Uani 1 1 d . . . .
C5 C 0.0873(12) 0.0414(8) 0.61788(11) 0.0261(14) Uani 1 1 d . . . .
C4 C -0.0160(13) 0.0618(8) 0.64037(12) 0.0294(14) Uani 1 1 d . . . .
H4 H -0.1495 -0.0023 0.6440 0.035 Uiso 1 1 calc R . . .
C15 C 0.3096(12) -0.0172(7) 0.56901(12) 0.0247(13) Uani 1 1 d . . . .
H15 H 0.4563 -0.0792 0.5726 0.030 Uiso 1 1 calc R . . .
C11 C 0.1353(11) -0.0148(7) 0.50039(11) 0.0215(13) Uani 1 1 d . . . .
C1 C 0.3116(14) 0.2835(8) 0.62618(12) 0.0289(15) Uani 1 1 d . . . .
H1B H 0.4835 0.3105 0.6263 0.035 Uiso 0.5 1 calc R P A 2
H1A H 0.4667 0.3383 0.6240 0.035 Uiso 0.5 1 calc R P B 1
C25 C 0.0121(12) -0.0425(7) 0.47763(11) 0.0251(13) Uani 1 1 d . . . .
H25 H -0.1250 -0.1071 0.4775 0.030 Uiso 1 1 calc R . . .
C31 C 0.6669(12) 0.1380(9) 0.73142(12) 0.0332(16) Uani 1 1 d . . . .
H31 H 0.5106 0.1568 0.7398 0.040 Uiso 1 1 calc R . . .
C24 C 0.0946(12) 0.0265(8) 0.45523(12) 0.0287(14) Uani 1 1 d . . . .
H24 H 0.0077 0.0141 0.4398 0.034 Uiso 1 1 calc R . . .
C22 C 0.4265(11) 0.1445(7) 0.47715(12) 0.0229(13) Uani 1 1 d . . . .
H22 H 0.5649 0.2078 0.4769 0.027 Uiso 1 1 calc R . . .
C9 C -0.0703(12) -0.1799(7) 0.53678(11) 0.0266(14) Uani 1 1 d . . . .
H9A H -0.0932 -0.2694 0.5248 0.032 Uiso 1 1 calc R . . .
H9B H -0.2242 -0.1270 0.5394 0.032 Uiso 1 1 calc R . . .
C17 C 0.3101(12) 0.1270(8) 0.61121(11) 0.0262(14) Uani 1 1 d . . . .
H17 H 0.4466 0.0617 0.6172 0.031 Uiso 1 1 calc R . . .
C27 C 0.5013(12) 0.2073(8) 0.68988(12) 0.0278(15) Uani 1 1 d . . . .
H27 H 0.3493 0.2335 0.6986 0.033 Uiso 1 1 calc R . . .
C23 C 0.3031(12) 0.1139(8) 0.45507(12) 0.0274(14) Uani 1 1 d . . . .
H23 H 0.3614 0.1535 0.4393 0.033 Uiso 1 1 calc R . . .
C30 C 0.8012(13) 0.2909(9) 0.73123(12) 0.0316(15) Uani 1 1 d . . . .
H30 H 0.9649 0.2716 0.7248 0.038 Uiso 1 1 calc R . . .
C29 C 0.6784(12) 0.4135(9) 0.71388(11) 0.0308(16) Uani 1 1 d . . . .
H29 H 0.5202 0.4386 0.7213 0.037 Uiso 1 1 calc R . . .
C2 C 0.2652(13) 0.2535(8) 0.65402(13) 0.0314(16) Uani 1 1 d . . . .
H2 H 0.2541 0.3573 0.6631 0.038 Uiso 1 1 calc R . . .
C8 C 0.0269(13) -0.2392(8) 0.56224(12) 0.0261(14) Uani 1 1 d . . . .
H8A H -0.0966 -0.3001 0.5713 0.031 Uiso 1 1 calc R . . .
H8B H 0.1621 -0.3106 0.5591 0.031 Uiso 1 1 calc R . . .
C32 C 0.6234(12) 0.0750(9) 0.70441(12) 0.0325(16) Uani 1 1 d . . . .
H32 H 0.7786 0.0522 0.6961 0.039 Uiso 1 1 calc R . . .
C16 C 0.3272(11) 0.1443(8) 0.58231(12) 0.0254(13) Uani 1 1 d . . . .
H16A H 0.4793 0.1947 0.5778 0.030 Uiso 1 1 calc R . . .
H16B H 0.1984 0.2136 0.5762 0.030 Uiso 1 1 calc R . . .
C36 C 0.8126(14) 0.5627(9) 0.71085(13) 0.0359(16) Uani 1 1 d . . . .
H36A H 0.7429 0.6246 0.6966 0.043 Uiso 1 1 calc R . . .
H36B H 0.7972 0.6260 0.7267 0.043 Uiso 1 1 calc R . . .
C18B C 0.202(4) 0.436(2) 0.6149(3) 0.022(4) Uani 0.5 1 d . P C 2
H18B H 0.2380 0.4391 0.5962 0.026 Uiso 0.5 1 calc R P C 2
O19B O 0.2840(14) 0.5742(9) 0.62592(17) 0.0230(18) Uani 0.5 1 d . P C 2
H19B H 0.3701 0.6222 0.6154 0.034 Uiso 0.5 1 calc R P C 2
O21A O -0.2406(16) 0.5522(11) 0.6187(2) 0.035(2) Uani 0.5 1 d . P C 1
H21A H -0.2206 0.5366 0.6030 0.052 Uiso 0.5 1 calc GR P C 1
O21B O -0.148(3) 0.4747(16) 0.6426(3) 0.037(3) Uani 0.5 1 d . P C 2
H21B H -0.2946 0.4877 0.6423 0.056 Uiso 0.5 1 calc GR P C 2
O19A O 0.214(2) 0.4958(13) 0.5982(2) 0.039(2) Uani 0.5 1 d . P C 1
H19A H 0.2153 0.4549 0.5836 0.058 Uiso 0.5 1 calc GR P C 1
O2W O 0.4834(19) 0.6774(13) 0.63307(19) 0.042(3) Uani 0.5 1 d . P D 1
H2WA H 0.5416 0.7499 0.6231 0.064 Uiso 0.5 1 d R P E 1
H2WB H 0.3902 0.6228 0.6232 0.064 Uiso 0.5 1 d R P F 1
C20B C -0.069(3) 0.4327(19) 0.6181(3) 0.028(3) Uani 0.5 1 d . P C 2
H20A H -0.1402 0.5059 0.6055 0.034 Uiso 0.5 1 calc R P C 2
H20B H -0.1269 0.3250 0.6141 0.034 Uiso 0.5 1 calc R P C 2
C18A C 0.101(4) 0.393(2) 0.6156(3) 0.026(4) Uani 0.5 1 d . P C 1
H18A H -0.0007 0.3222 0.6050 0.031 Uiso 0.5 1 calc R P C 1
C20A C -0.056(4) 0.474(3) 0.6329(5) 0.045(5) Uani 0.5 1 d . P C 1
H20C H -0.1263 0.3978 0.6451 0.054 Uiso 0.5 1 calc R P C 1
H20D H 0.0339 0.5534 0.6430 0.054 Uiso 0.5 1 calc R P C 1

loop_
_atom_site_aniso_label
_atom_site_aniso_U_11
_atom_site_aniso_U_22
_atom_site_aniso_U_33
_atom_site_aniso_U_23
_atom_site_aniso_U_13
_atom_site_aniso_U_12
O26 0.031(2) 0.037(3) 0.019(2) 0.0012(18) 0.0001(18) 0.013(2)
O38 0.029(3) 0.024(2) 0.037(2) 0.0001(19) 0.010(2) -0.002(2)
O28 0.029(3) 0.046(3) 0.018(2) -0.001(2) -0.0001(18) 0.004(2)
O37 0.032(3) 0.040(3) 0.028(2) -0.005(2) -0.001(2) 0.008(2)
O3 0.026(2) 0.054(3) 0.021(2) -0.010(2) -0.0039(19) 0.007(2)
O35 0.037(3) 0.064(4) 0.018(2) 0.000(2) -0.002(2) 0.001(3)
O34 0.033(3) 0.045(3) 0.030(2) 0.010(2) -0.005(2) -0.004(2)
O33 0.045(3) 0.054(3) 0.034(3) 0.015(2) -0.009(2) -0.016(3)
N7 0.029(3) 0.019(2) 0.023(2) 0.000(2) 0.001(2) 0.002(2)
N13 0.021(3) 0.024(3) 0.024(2) -0.002(2) 0.002(2) -0.001(2)
O1W 0.073(4) 0.054(4) 0.037(3) 0.001(3) 0.012(3) -0.001(4)
C10 0.025(3) 0.021(3) 0.024(3) -0.004(2) 0.001(2) 0.005(3)
C12 0.036(4) 0.024(3) 0.020(3) -0.003(2) 0.003(3) 0.014(3)
C14 0.020(3) 0.014(3) 0.033(3) -0.003(2) 0.005(3) 0.001(2)
C6 0.031(4) 0.030(3) 0.022(3) 0.003(2) -0.001(3) 0.001(3)
C5 0.031(4) 0.026(3) 0.021(3) 0.001(2) -0.006(3) 0.002(3)
C4 0.032(4) 0.030(3) 0.026(3) -0.001(3) -0.005(3) 0.004(3)
C15 0.021(3) 0.023(3) 0.030(3) -0.005(2) 0.001(3) 0.007(3)
C11 0.019(3) 0.020(3) 0.026(3) -0.003(2) 0.003(2) 0.005(2)
C1 0.035(4) 0.024(3) 0.028(3) -0.003(3) -0.009(3) 0.007(3)
C25 0.026(3) 0.023(3) 0.026(3) -0.001(2) 0.002(3) 0.006(3)
C31 0.021(3) 0.054(4) 0.025(3) 0.008(3) -0.001(3) 0.001(3)
C24 0.028(3) 0.037(4) 0.022(3) 0.001(3) -0.003(3) 0.003(3)
C22 0.022(3) 0.014(3) 0.033(3) -0.001(2) 0.004(3) 0.002(3)
C9 0.033(3) 0.020(3) 0.027(3) 0.000(2) 0.003(3) 0.000(3)
C17 0.023(3) 0.029(3) 0.026(3) -0.004(3) -0.004(3) 0.009(3)
C27 0.020(3) 0.039(4) 0.024(3) 0.003(3) 0.003(3) 0.008(3)
C23 0.031(4) 0.029(3) 0.022(3) 0.003(2) 0.004(3) 0.006(3)
C30 0.026(4) 0.050(4) 0.019(3) 0.000(3) -0.001(3) 0.002(3)
C29 0.020(3) 0.051(4) 0.021(3) -0.001(3) 0.002(3) 0.014(3)
C2 0.032(4) 0.034(4) 0.029(3) -0.006(3) -0.005(3) 0.015(3)
C8 0.026(3) 0.027(3) 0.025(3) -0.001(2) 0.002(3) -0.004(3)
C32 0.026(3) 0.045(4) 0.026(3) 0.006(3) -0.001(3) 0.003(3)
C16 0.018(3) 0.027(3) 0.031(3) -0.004(3) 0.000(3) -0.001(3)
C36 0.039(4) 0.043(4) 0.025(3) -0.004(3) -0.007(3) 0.013(4)
C18B 0.015(9) 0.030(9) 0.019(8) 0.009(6) 0.012(7) -0.001(7)
O19B 0.014(4) 0.011(4) 0.044(5) 0.003(3) 0.004(4) 0.000(3)
O21A 0.016(5) 0.026(5) 0.062(6) 0.012(5) -0.003(4) -0.004(4)
O21B 0.035(8) 0.038(6) 0.039(8) -0.003(6) -0.007(5) 0.007(6)
O19A 0.041(6) 0.048(6) 0.027(5) 0.008(5) 0.010(5) 0.012(5)
O2W 0.041(6) 0.043(6) 0.043(6) 0.001(5) 0.001(5) -0.009(5)
C20B 0.033(11) 0.032(8) 0.019(7) -0.008(6) -0.005(7) -0.008(7)
C18A 0.024(12) 0.033(10) 0.022(7) 0.005(6) 0.007(8) 0.001(9)
C20A 0.037(13) 0.053(12) 0.045(15) 0.001(11) 0.002(10) 0.000(10)

loop_
_atom_type_symbol
_atom_type_description
_atom_type_scat_dispersion_real
_atom_type_scat_dispersion_imag
_atom_type_scat_source
C C 0.0181 0.0091 'International Tables Vol C Tables 4.2.6.8 and 6.1.1.4'
H H 0.0000 0.0000 'International Tables Vol C Tables 4.2.6.8 and 6.1.1.4'
N N 0.0311 0.0180 'International Tables Vol C Tables 4.2.6.8 and 6.1.1.4'
O O 0.0492 0.0322 'International Tables Vol C Tables 4.2.6.8 and 6.1.1.4'

loop_
_geom_angle_atom_site_label_1
_geom_angle_atom_site_label_2
_geom_angle_atom_site_label_3
_geom_angle
C27 O26 C2 112.4(5)
C27 O28 C29 112.6(5)
C36 O37 H37 109.5
C4 O3 C2 117.1(5)
C30 O35 H35 109.5
C31 O34 H34 109.5
C32 O33 H33 109.5
C6 N7 C15 125.7(5)
C6 N7 C8 118.1(6)
C8 N7 C15 116.2(5)
C12 N13 H13 126.0
C12 N13 C14 108.1(5)
C14 N13 H13 126.0
H1WA O1W H1WB 109.2
C14 C10 C11 107.4(6)
C14 C10 C9 123.1(6)
C11 C10 C9 129.3(6)
N13 C12 C11 107.7(5)
N13 C12 C22 131.2(7)
C22 C12 C11 121.1(6)
N13 C14 C15 124.1(5)
C10 C14 N13 109.9(5)
C10 C14 C15 126.0(6)
O38 C6 N7 121.9(6)
O38 C6 C5 121.6(6)
N7 C6 C5 116.4(6)
C6 C5 C17 121.3(5)
C4 C5 C6 117.5(6)
C4 C5 C17 121.1(6)
O3 C4 H4 117.1
C5 C4 O3 125.9(7)
C5 C4 H4 117.1
N7 C15 C14 106.3(5)
N7 C15 H15 109.1
N7 C15 C16 111.1(5)
C14 C15 H15 109.1
C14 C15 C16 111.9(5)
C16 C15 H15 109.1
C12 C11 C10 106.9(5)
C25 C11 C10 133.5(6)
C25 C11 C12 119.6(6)
C17 C1 H1B 101.8
C17 C1 H1A 110.2
C17 C1 C18B 121.5(8)
C17 C1 C18A 108.5(9)
C2 C1 H1B 101.8
C2 C1 H1A 110.2
C2 C1 C17 110.2(6)
C2 C1 C18B 116.0(8)
C2 C1 C18A 107.5(8)
C18B C1 H1B 101.8
C18A C1 H1A 110.2
C11 C25 H25 120.7
C24 C25 C11 118.5(6)
C24 C25 H25 120.7
O34 C31 H31 108.3
O34 C31 C30 111.6(6)
O34 C31 C32 108.0(6)
C30 C31 H31 108.3
C30 C31 C32 112.1(5)
C32 C31 H31 108.3
C25 C24 H24 119.5
C25 C24 C23 120.9(6)
C23 C24 H24 119.5
C12 C22 H22 121.0
C23 C22 C12 117.9(6)
C23 C22 H22 121.0
C10 C9 H9A 110.3
C10 C9 H9B 110.3
C10 C9 C8 107.3(5)
H9A C9 H9B 108.5
C8 C9 H9A 110.3
C8 C9 H9B 110.3
C5 C17 C1 107.7(5)
C5 C17 H17 108.2
C5 C17 C16 109.4(5)
C1 C17 H17 108.2
C16 C17 C1 114.9(6)
C16 C17 H17 108.2
O26 C27 O28 106.9(5)
O26 C27 H27 109.1
O26 C27 C32 111.8(5)
O28 C27 H27 109.1
O28 C27 C32 110.8(5)
C32 C27 H27 109.1
C24 C23 H23 119.1
C22 C23 C24 121.8(6)
C22 C23 H23 119.1
O35 C30 C31 107.2(5)
O35 C30 H30 109.4
O35 C30 C29 110.7(6)
C31 C30 H30 109.4
C31 C30 C29 110.8(6)
C29 C30 H30 109.4
O28 C29 C30 108.3(6)
O28 C29 H29 108.6
O28 C29 C36 108.7(5)
C30 C29 H29 108.6
C36 C29 C30 113.8(6)
C36 C29 H29 108.6
O26 C2 O3 107.5(5)
O26 C2 C1 109.7(5)
O26 C2 H2 108.7
O3 C2 C1 113.3(6)
O3 C2 H2 108.7
C1 C2 H2 108.7
N7 C8 C9 110.7(5)
N7 C8 H8A 109.5
N7 C8 H8B 109.5
C9 C8 H8A 109.5
C9 C8 H8B 109.5
H8A C8 H8B 108.1
O33 C32 C31 113.1(6)
O33 C32 C27 110.5(6)
O33 C32 H32 109.0
C31 C32 H32 109.0
C27 C32 C31 106.1(6)
C27 C32 H32 109.0
C15 C16 H16A 109.4
C15 C16 H16B 109.4
C17 C16 C15 111.0(5)
C17 C16 H16A 109.4
C17 C16 H16B 109.4
H16A C16 H16B 108.0
O37 C36 C29 112.8(6)
O37 C36 H36A 109.0
O37 C36 H36B 109.0
C29 C36 H36A 109.0
C29 C36 H36B 109.0
H36A C36 H36B 107.8
C1 C18B H18B 108.2
O19B C18B C1 114.2(13)
O19B C18B H18B 108.2
O19B C18B C20B 107.7(12)
C20B C18B C1 110.2(13)
C20B C18B H18B 108.2
C18B O19B H19B 109.5
C20A O21A H21A 109.5
C20B O21B H21B 109.5
C18A O19A H19A 109.5
H2WA O2W H2WB 104.5(11)
C18B C20B H20A 108.7
C18B C20B H20B 108.7
O21B C20B C18B 114.2(14)
O21B C20B H20A 108.7
O21B C20B H20B 108.7
H20A C20B H20B 107.6
C1 C18A H18A 106.0
O19A C18A C1 103.9(15)
O19A C18A H18A 106.0
O19A C18A C20A 112.8(16)
C20A C18A C1 121.2(15)
C20A C18A H18A 106.0
O21A C20A C18A 110(2)
O21A C20A H20C 109.6
O21A C20A H20D 109.6
C18A C20A H20C 109.6
C18A C20A H20D 109.6
H20C C20A H20D 108.2

loop_
_geom_bond_atom_site_label_1
_geom_bond_atom_site_label_2
_geom_bond_distance
O26 C27 1.385(8)
O26 C2 1.423(8)
O38 C6 1.230(9)
O28 C27 1.415(9)
O28 C29 1.434(8)
O37 H37 0.8400
O37 C36 1.431(9)
O3 C4 1.350(8)
O3 C2 1.443(9)
O35 H35 0.8400
O35 C30 1.431(8)
O34 H34 0.8400
O34 C31 1.434(8)
O33 H33 0.8400
O33 C32 1.406(9)
N7 C6 1.356(8)
N7 C15 1.475(9)
N7 C8 1.464(8)
N13 H13 0.8800
N13 C12 1.385(8)
N13 C14 1.393(8)
O1W H1WA 0.8482
O1W H1WB 0.8521
C10 C14 1.361(9)
C10 C11 1.428(9)
C10 C9 1.482(9)
C12 C11 1.418(10)
C12 C22 1.397(9)
C14 C15 1.507(9)
C6 C5 1.490(9)
C5 C4 1.323(9)
C5 C17 1.496(10)
C4 H4 0.9500
C15 H15 1.0000
C15 C16 1.536(9)
C11 C25 1.398(9)
C1 H1B 1.0000
C1 H1A 1.0000
C1 C17 1.538(9)
C1 C2 1.499(9)
C1 C18B 1.548(18)
C1 C18A 1.61(2)
C25 H25 0.9500
C25 C24 1.388(9)
C31 H31 1.0000
C31 C30 1.501(11)
C31 C32 1.528(9)
C24 H24 0.9500
C24 C23 1.394(10)
C22 H22 0.9500
C22 C23 1.373(9)
C9 H9A 0.9900
C9 H9B 0.9900
C9 C8 1.523(9)
C17 H17 1.0000
C17 C16 1.519(8)
C27 H27 1.0000
C27 C32 1.519(9)
C23 H23 0.9500
C30 H30 1.0000
C30 C29 1.543(9)
C29 H29 1.0000
C29 C36 1.483(11)
C2 H2 1.0000
C8 H8A 0.9900
C8 H8B 0.9900
C32 H32 1.0000
C16 H16A 0.9900
C16 H16B 0.9900
C36 H36A 0.9900
C36 H36B 0.9900
C18B H18B 1.0000
C18B O19B 1.39(2)
C18B C20B 1.54(2)
O19B H19B 0.8400
O21A H21A 0.8400
O21A C20A 1.44(2)
O21B H21B 0.8400
O21B C20B 1.40(2)
O19A H19A 0.8400
O19A C18A 1.41(2)
O2W H2WA 0.870(10)
O2W H2WB 0.870(11)
C20B H20A 0.9900
C20B H20B 0.9900
C18A H18A 1.0000
C18A C20A 1.45(3)
C20A H20C 0.9900
C20A H20D 0.9900

loop_
_geom_torsion_atom_site_label_1
_geom_torsion_atom_site_label_2
_geom_torsion_atom_site_label_3
_geom_torsion_atom_site_label_4
_geom_torsion
O26 C27 C32 O33 -58.1(7)
O26 C27 C32 C31 179.0(6)
O38 C6 C5 C4 5.2(10)
O38 C6 C5 C17 -179.4(6)
O28 C27 C32 O33 -177.2(5)
O28 C27 C32 C31 59.9(7)
O28 C29 C36 O37 -74.8(7)
O35 C30 C29 O28 -172.5(6)
O35 C30 C29 C36 66.5(7)
O34 C31 C30 O35 -64.2(7)
O34 C31 C30 C29 174.9(5)
O34 C31 C32 O33 60.6(7)
O34 C31 C32 C27 -178.2(5)
N7 C6 C5 C4 -174.9(6)
N7 C6 C5 C17 0.4(9)
N7 C15 C16 C17 50.4(7)
N13 C12 C11 C10 -2.1(7)
N13 C12 C11 C25 179.7(6)
N13 C12 C22 C23 179.7(6)
N13 C14 C15 N7 174.2(5)
N13 C14 C15 C16 52.7(8)
C10 C14 C15 N7 -4.3(8)
C10 C14 C15 C16 -125.8(7)
C10 C11 C25 C24 -179.1(6)
C10 C9 C8 N7 49.2(7)
C12 N13 C14 C10 0.3(7)
C12 N13 C14 C15 -178.4(5)
C12 C11 C25 C24 -1.3(9)
C12 C22 C23 C24 2.6(9)
C14 N13 C12 C11 1.1(6)
C14 N13 C12 C22 -178.8(6)
C14 C10 C11 C12 2.3(7)
C14 C10 C11 C25 -179.8(7)
C14 C10 C9 C8 -15.9(8)
C14 C15 C16 C17 169.0(5)
C6 N7 C15 C14 -140.7(6)
C6 N7 C15 C16 -18.7(8)
C6 N7 C8 C9 114.1(6)
C6 C5 C4 O3 -179.5(6)
C6 C5 C17 C1 156.3(6)
C6 C5 C17 C16 30.9(8)
C5 C17 C16 C15 -55.5(7)
C4 O3 C2 O26 -90.9(6)
C4 O3 C2 C1 30.5(8)
C4 C5 C17 C1 -28.5(8)
C4 C5 C17 C16 -153.9(6)
C15 N7 C6 O38 172.9(6)
C15 N7 C6 C5 -7.0(9)
C15 N7 C8 C9 -67.3(7)
C11 C10 C14 N13 -1.6(7)
C11 C10 C14 C15 177.1(5)
C11 C10 C9 C8 159.3(6)
C11 C12 C22 C23 -0.2(9)
C11 C25 C24 C23 3.7(10)
C1 C17 C16 C15 -176.7(6)
C1 C18B C20B O21B 80.0(16)
C1 C18A C20A O21A -174.8(16)
C25 C24 C23 C22 -4.5(10)
C31 C30 C29 O28 -53.7(7)
C31 C30 C29 C36 -174.7(5)
C22 C12 C11 C10 177.9(6)
C22 C12 C11 C25 -0.4(9)
C9 C10 C14 N13 174.5(5)
C9 C10 C14 C15 -6.9(10)
C9 C10 C11 C12 -173.5(6)
C9 C10 C11 C25 4.4(11)
C17 C5 C4 O3 5.1(11)
C17 C1 C2 O26 65.7(8)
C17 C1 C2 O3 -54.4(7)
C17 C1 C18B O19B -159.1(10)
C17 C1 C18B C20B 79.5(14)
C17 C1 C18A O19A -98.3(12)
C17 C1 C18A C20A 133.8(19)
C27 O26 C2 O3 -91.2(6)
C27 O26 C2 C1 145.2(6)
C27 O28 C29 C30 60.8(7)
C27 O28 C29 C36 -175.1(5)
C30 C31 C32 O33 -176.1(6)
C30 C31 C32 C27 -54.9(7)
C30 C29 C36 O37 46.0(7)
C29 O28 C27 O26 171.6(5)
C29 O28 C27 C32 -66.5(6)
C2 O26 C27 O28 -82.5(6)
C2 O26 C27 C32 156.1(6)
C2 O3 C4 C5 -5.1(10)
C2 C1 C17 C5 51.2(7)
C2 C1 C17 C16 173.3(6)
C2 C1 C18B O19B 62.4(15)
C2 C1 C18B C20B -59.0(15)
C2 C1 C18A O19A 142.6(10)
C2 C1 C18A C20A 15(2)
C8 N7 C6 O38 -8.6(9)
C8 N7 C6 C5 171.6(5)
C8 N7 C15 C14 40.7(7)
C8 N7 C15 C16 162.7(5)
C32 C31 C30 O35 174.5(6)
C32 C31 C30 C29 53.6(8)
C18B C1 C17 C5 -89.5(11)
C18B C1 C17 C16 32.6(12)
C18B C1 C2 O26 -151.3(10)
C18B C1 C2 O3 88.6(10)
O19B C18B C20B O21B -45.3(18)
O19A C18A C20A O21A 61(2)
C18A C1 C17 C5 -66.3(10)
C18A C1 C17 C16 55.8(11)
C18A C1 C2 O26 -176.2(10)
C18A C1 C2 O3 63.6(10)
